data_2207353
loop_
_publ_author_name
'Xu, Gang'
'Cui, Yu-Bo'
'Huang, Wei'
'Gou, Shao-Hua'

_publ_section_title
;
 4-<i>tert</i>-Butyl-2,6-bis[(imidazolium-1-yl)methyl]phenol
 tetrachlorozincate(II)
;
_journal_coeditor_code SU6232
_journal_issue 11
_journal_name_full 'Acta Crystallographica Section E'
_journal_page_first m2443
_journal_page_last m2445
_journal_paper_doi 10.1107/S1600536805034963
_journal_volume 61
_journal_year 2005
_chemical_formula_iupac '(C18 H24 N4 O) [Zn Cl4]'
_chemical_formula_moiety 'C18 H24 N4 O 2+, Cl4 Zn 2-'
_chemical_formula_sum 'C18 H24 Cl4 N4 O Zn'
_chemical_formula_weight 519.58
_chemical_name_systematic
;
4-tert-Butyl-2,6-bis[(imidazolium-1-yl)methyl]phenol tetrachlorozinc(II)
;
_space_group_IT_number 2
_symmetry_cell_setting triclinic
_symmetry_space_group_name_Hall '-P 1'
_symmetry_space_group_name_H-M 'P -1'
_atom_sites_solution_hydrogens geom
_atom_sites_solution_primary direct
_atom_sites_solution_secondary difmap
_audit_creation_method SHELXL-97
_cell_angle_alpha 62.880(10)
_cell_angle_beta 77.540(10)
_cell_angle_gamma 82.380(10)
_cell_formula_units_Z 2
_cell_length_a 10.0510(10)
_cell_length_b 11.3290(10)
_cell_length_c 11.7030(10)
_cell_measurement_reflns_used 960
_cell_measurement_temperature 291(2)
_cell_measurement_theta_max 19.85
_cell_measurement_theta_min 2.65
_cell_volume 1157.2(2)
_computing_cell_refinement 'SAINT (Bruker, 2000)'
_computing_data_collection 'SMART (Bruker, 2000)'
_computing_data_reduction SAINT
_computing_molecular_graphics SHELXTL
_computing_publication_material SHELXTL
_computing_structure_refinement SHELXTL
_computing_structure_solution 'SHELXTL (Bruker, 2000)'
_diffrn_ambient_temperature 291(2)
_diffrn_measured_fraction_theta_full 0.984
_diffrn_measured_fraction_theta_max 0.984
_diffrn_measurement_device_type 'Bruker SMART CCD area-detector'
_diffrn_measurement_method '\f and \w'
_diffrn_radiation_monochromator graphite
_diffrn_radiation_source 'fine-focus sealed tube'
_diffrn_radiation_type MoK\a
_diffrn_radiation_wavelength 0.71073
_diffrn_reflns_av_R_equivalents 0.0209
_diffrn_reflns_av_sigmaI/netI 0.0543
_diffrn_reflns_limit_h_max 11
_diffrn_reflns_limit_h_min -11
_diffrn_reflns_limit_k_max 13
_diffrn_reflns_limit_k_min -11
_diffrn_reflns_limit_l_max 13
_diffrn_reflns_limit_l_min 0
_diffrn_reflns_number 5763
_diffrn_reflns_theta_full 25.00
_diffrn_reflns_theta_max 25.00
_diffrn_reflns_theta_min 2.02
_diffrn_standards_decay_% 0
_diffrn_standards_number 0
_exptl_absorpt_coefficient_mu 1.539
_exptl_absorpt_correction_T_max 0.733
_exptl_absorpt_correction_T_min 0.699
_exptl_absorpt_correction_type multi-scan
_exptl_absorpt_process_details '(SADABS; Bruker, 2000)'
_exptl_crystal_colour Colorless
_exptl_crystal_density_diffrn 1.491
_exptl_crystal_density_method 'not measured'
_exptl_crystal_description Block
_exptl_crystal_F_000 532
_exptl_crystal_size_max 0.3
_exptl_crystal_size_mid 0.2
_exptl_crystal_size_min 0.2
_refine_diff_density_max 0.568
_refine_diff_density_min -0.389
_refine_ls_extinction_method none
_refine_ls_goodness_of_fit_ref 1.007
_refine_ls_hydrogen_treatment constr
_refine_ls_matrix_type full
_refine_ls_number_parameters 257
_refine_ls_number_reflns 4003
_refine_ls_number_restraints 6
_refine_ls_restrained_S_all 1.017
_refine_ls_R_factor_all 0.0835
_refine_ls_R_factor_gt 0.0571
_refine_ls_shift/su_max 0.000
_refine_ls_shift/su_mean 0.000
_refine_ls_structure_factor_coef Fsqd
_refine_ls_weighting_details 'calc w = 1/[\s^2^(Fo^2^)+(0.0351P)^2^+1.9518P] where P = (Fo^2^+2Fc^2^)/3'
_refine_ls_weighting_scheme calc
_refine_ls_wR_factor_gt 0.1073
_refine_ls_wR_factor_ref 0.1161
_reflns_number_gt 2999
_reflns_number_total 4003
_reflns_threshold_expression I>2\s(I)
_cod_data_source_file su6232.cif
_cod_data_source_block I
_cod_original_cell_volume 1157.3(2)
_cod_database_code 2207353
_cod_database_fobs_code 2207353

loop_
_symmetry_equiv_pos_as_xyz
'x, y, z'
'-x, -y, -z'

loop_
_atom_site_label
_atom_site_fract_x
_atom_site_fract_y
_atom_site_fract_z
_atom_site_U_iso_or_equiv
_atom_site_adp_type
_atom_site_calc_flag
_atom_site_refinement_flags
_atom_site_occupancy
_atom_site_type_symbol
Zn1 0.74182(6) 0.64152(5) 0.25132(6) 0.04757(19) Uani d . 1 Zn
Cl1 0.68007(17) 0.84861(13) 0.11056(15) 0.0782(5) Uani d . 1 Cl
Cl2 0.7677(2) 0.64083(15) 0.43660(15) 0.0881(5) Uani d . 1 Cl
Cl3 0.57418(13) 0.50908(12) 0.27857(13) 0.0581(4) Uani d . 1 Cl
Cl4 0.93521(16) 0.56726(19) 0.1642(2) 0.0984(6) Uani d . 1 Cl
O1 0.4977(3) -0.0072(3) 0.7433(3) 0.0553(9) Uani d . 1 O
H1 0.4733 0.0578 0.7571 0.083 Uiso calc R 1 H
C1 0.5942(4) 0.0278(4) 0.6332(4) 0.0408(11) Uani d . 1 C
C2 0.6312(4) -0.0673(4) 0.5861(4) 0.0379(10) Uani d . 1 C
C3 0.7282(5) -0.0408(4) 0.4763(4) 0.0410(11) Uani d . 1 C
H3 0.7517 -0.1052 0.4463 0.049 Uiso calc R 1 H
C4 0.7928(4) 0.0800(4) 0.4082(4) 0.0414(11) Uani d . 1 C
C5 0.7547(5) 0.1728(4) 0.4561(5) 0.0443(11) Uani d . 1 C
H5 0.7959 0.2543 0.4122 0.053 Uiso calc R 1 H
C6 0.6568(5) 0.1490(4) 0.5681(4) 0.0403(11) Uani d . 1 C
C7 0.6212(5) 0.2564(4) 0.6134(5) 0.0463(12) Uani d . 1 C
H7A 0.6323 0.3425 0.5384 0.056 Uiso calc R 1 H
H7B 0.5264 0.2506 0.6556 0.056 Uiso calc R 1 H
C8 0.8035(7) 0.3239(6) 0.6803(7) 0.0791(18) Uani d . 1 C
H8 0.8282 0.3983 0.6019 0.095 Uiso calc R 1 H
C9 0.7984(7) 0.1707(7) 0.8802(6) 0.0770(18) Uani d . 1 C
H9A 0.8181 0.1206 0.9637 0.092 Uiso calc R 1 H
C10 0.7034(6) 0.1481(6) 0.8294(5) 0.0668(15) Uani d . 1 C
H10 0.6443 0.0783 0.8720 0.080 Uiso calc R 1 H
C11 0.5609(5) -0.1974(4) 0.6551(5) 0.0460(12) Uani d . 1 C
H11A 0.4639 -0.1806 0.6772 0.055 Uiso calc R 1 H
H11B 0.5733 -0.2383 0.5963 0.055 Uiso calc R 1 H
C12 0.7168(5) -0.3799(5) 0.7841(5) 0.0577(14) Uani d . 1 C
H12 0.7678 -0.3951 0.7153 0.069 Uiso calc R 1 H
C13 0.7347(6) -0.4426(6) 0.9068(6) 0.0654(15) Uani d . 1 C
H13 0.8005 -0.5088 0.9401 0.079 Uiso calc R 1 H
C14 0.5666(6) -0.3002(5) 0.8916(5) 0.0631(15) Uani d . 1 C
H14 0.4937 -0.2501 0.9133 0.076 Uiso calc R 1 H
C15 0.8970(5) 0.1128(5) 0.2827(5) 0.0509(12) Uani d U 1 C
C16 0.9291(8) -0.0017(7) 0.2484(7) 0.109(3) Uani d . 1 C
H16A 0.8459 -0.0334 0.2468 0.163 Uiso calc R 1 H
H16B 0.9757 -0.0718 0.3124 0.163 Uiso calc R 1 H
H16C 0.9863 0.0270 0.1641 0.163 Uiso calc R 1 H
C17 0.8381(6) 0.2245(7) 0.1697(5) 0.084(2) Uani d . 1 C
H17A 0.7580 0.1954 0.1591 0.127 Uiso calc R 1 H
H17B 0.9046 0.2484 0.0911 0.127 Uiso calc R 1 H
H17C 0.8144 0.3001 0.1875 0.127 Uiso calc R 1 H
C18 1.0262(6) 0.1593(7) 0.2920(6) 0.0900(19) Uani d U 1 C
H18A 1.0930 0.1725 0.2153 0.135 Uiso calc R 1 H
H18B 1.0606 0.0936 0.3677 0.135 Uiso calc R 1 H
H18C 1.0073 0.2414 0.2988 0.135 Uiso calc R 1 H
N1 0.7075(4) 0.2446(4) 0.7047(4) 0.0504(10) Uani d . 1 N
N2 0.8604(6) 0.2816(5) 0.7851(6) 0.0839(16) Uani d . 1 N
H2A 0.9260 0.3185 0.7917 0.126 Uiso calc R 1 H
N3 0.6129(4) -0.2907(4) 0.7753(4) 0.0432(9) Uani d . 1 N
N4 0.6395(5) -0.3921(4) 0.9737(4) 0.0679(13) Uani d . 1 N
H4 0.6280 -0.4157 1.0561 0.102 Uiso calc R 1 H

loop_
_atom_site_aniso_label
_atom_site_aniso_U_11
_atom_site_aniso_U_22
_atom_site_aniso_U_33
_atom_site_aniso_U_12
_atom_site_aniso_U_13
_atom_site_aniso_U_23
Zn1 0.0535(4) 0.0414(3) 0.0483(4) -0.0049(2) -0.0071(3) -0.0202(3)
Cl1 0.1064(12) 0.0462(8) 0.0610(9) -0.0034(8) -0.0127(8) -0.0065(7)
Cl2 0.1543(16) 0.0646(9) 0.0541(9) -0.0160(10) -0.0282(10) -0.0263(8)
Cl3 0.0659(8) 0.0523(7) 0.0529(8) -0.0189(6) -0.0084(6) -0.0171(6)
Cl4 0.0583(10) 0.1206(14) 0.1563(18) -0.0086(9) 0.0025(10) -0.1032(14)
O1 0.060(2) 0.052(2) 0.054(2) -0.0075(17) -0.0029(18) -0.0248(18)
C1 0.038(3) 0.045(3) 0.038(3) -0.002(2) -0.017(2) -0.012(2)
C2 0.042(3) 0.033(2) 0.041(3) 0.0011(19) -0.023(2) -0.011(2)
C3 0.051(3) 0.033(2) 0.046(3) 0.005(2) -0.025(2) -0.017(2)
C4 0.039(3) 0.037(2) 0.044(3) 0.003(2) -0.023(2) -0.009(2)
C5 0.052(3) 0.035(2) 0.047(3) -0.003(2) -0.024(2) -0.012(2)
C6 0.047(3) 0.038(2) 0.039(3) 0.005(2) -0.022(2) -0.015(2)
C7 0.057(3) 0.039(3) 0.045(3) 0.006(2) -0.023(2) -0.017(2)
C8 0.108(5) 0.047(3) 0.081(5) -0.009(3) -0.031(4) -0.019(3)
C9 0.093(5) 0.087(5) 0.069(4) 0.001(4) -0.035(4) -0.042(4)
C10 0.077(4) 0.074(4) 0.049(3) -0.012(3) -0.017(3) -0.022(3)
C11 0.047(3) 0.044(3) 0.047(3) -0.004(2) -0.021(2) -0.014(2)
C12 0.063(3) 0.049(3) 0.056(4) 0.011(3) -0.013(3) -0.022(3)
C13 0.073(4) 0.061(3) 0.053(4) 0.015(3) -0.026(3) -0.015(3)
C14 0.074(4) 0.056(3) 0.047(3) 0.008(3) -0.003(3) -0.018(3)
C15 0.047(3) 0.056(3) 0.052(3) -0.005(2) -0.012(2) -0.023(2)
C16 0.120(6) 0.081(5) 0.106(6) -0.020(4) 0.045(5) -0.048(5)
C17 0.082(4) 0.102(5) 0.047(4) 0.007(4) -0.009(3) -0.017(3)
C18 0.069(4) 0.122(5) 0.072(4) -0.022(3) -0.009(3) -0.033(4)
N1 0.065(3) 0.034(2) 0.053(3) -0.0020(19) -0.014(2) -0.019(2)
N2 0.091(4) 0.076(4) 0.108(5) -0.004(3) -0.040(4) -0.051(4)
N3 0.046(2) 0.039(2) 0.045(2) -0.0058(18) -0.0130(19) -0.0164(19)
N4 0.105(4) 0.062(3) 0.035(2) -0.008(3) -0.027(3) -0.013(2)

loop_
_atom_type_symbol
_atom_type_description
_atom_type_scat_dispersion_real
_atom_type_scat_dispersion_imag
_atom_type_scat_source
C C 0.0033 0.0016 'International Tables Vol C Tables 4.2.6.8 and 6.1.1.4'
H H 0.0000 0.0000 'International Tables Vol C Tables 4.2.6.8 and 6.1.1.4'
N N 0.0061 0.0033 'International Tables Vol C Tables 4.2.6.8 and 6.1.1.4'
O O 0.0106 0.0060 'International Tables Vol C Tables 4.2.6.8 and 6.1.1.4'
Zn Zn 0.2839 1.4301 'International Tables Vol C Tables 4.2.6.8 and 6.1.1.4'
Cl Cl 0.1484 0.1585 'International Tables Vol C Tables 4.2.6.8 and 6.1.1.4'

loop_
_geom_angle_atom_site_label_1
_geom_angle_atom_site_label_2
_geom_angle_atom_site_label_3
_geom_angle
_geom_angle_publ_flag
Cl2 Zn1 Cl4 109.90(8) y
Cl2 Zn1 Cl1 109.95(6) y
Cl4 Zn1 Cl1 111.25(8) y
Cl2 Zn1 Cl3 113.60(6) y
Cl4 Zn1 Cl3 106.59(6) y
Cl1 Zn1 Cl3 105.46(6) y
C1 O1 H1 109.5 ?
O1 C1 C6 124.4(4) ?
O1 C1 C2 116.2(4) ?
C6 C1 C2 119.4(4) ?
C3 C2 C1 120.1(4) ?
C3 C2 C11 120.5(4) ?
C1 C2 C11 119.3(4) ?
C2 C3 C4 122.0(4) ?
C2 C3 H3 119.0 ?
C4 C3 H3 119.0 ?
C5 C4 C3 117.1(4) ?
C5 C4 C15 120.4(4) ?
C3 C4 C15 122.5(4) ?
C4 C5 C6 122.5(4) ?
C4 C5 H5 118.7 ?
C6 C5 H5 118.7 ?
C1 C6 C5 118.9(4) ?
C1 C6 C7 122.2(4) ?
C5 C6 C7 119.0(4) ?
N1 C7 C6 111.6(3) y
N1 C7 H7A 109.3 ?
C6 C7 H7A 109.3 ?
N1 C7 H7B 109.3 ?
C6 C7 H7B 109.3 ?
H7A C7 H7B 108.0 ?
N1 C8 N2 109.0(5) ?
N1 C8 H8 125.5 ?
N2 C8 H8 125.5 ?
C10 C9 N2 105.9(5) ?
C10 C9 H9A 127.0 ?
N2 C9 H9A 127.0 ?
C9 C10 N1 108.5(5) ?
C9 C10 H10 125.7 ?
N1 C10 H10 125.7 ?
N3 C11 C2 112.9(4) y
N3 C11 H11A 109.0 ?
C2 C11 H11A 109.0 ?
N3 C11 H11B 109.0 ?
C2 C11 H11B 109.0 ?
H11A C11 H11B 107.8 ?
C13 C12 N3 108.6(5) ?
C13 C12 H12 125.7 ?
N3 C12 H12 125.7 ?
C12 C13 N4 106.6(5) ?
C12 C13 H13 126.7 ?
N4 C13 H13 126.7 ?
N3 C14 N4 109.1(5) ?
N3 C14 H14 125.4 ?
N4 C14 H14 125.4 ?
C16 C15 C18 110.0(5) ?
C16 C15 C17 106.2(5) ?
C18 C15 C17 108.0(5) ?
C16 C15 C4 112.8(4) ?
C18 C15 C4 110.7(4) ?
C17 C15 C4 109.0(4) ?
C15 C16 H16A 109.5 ?
C15 C16 H16B 109.5 ?
H16A C16 H16B 109.5 ?
C15 C16 H16C 109.5 ?
H16A C16 H16C 109.5 ?
H16B C16 H16C 109.5 ?
C15 C17 H17A 109.5 ?
C15 C17 H17B 109.5 ?
H17A C17 H17B 109.5 ?
C15 C17 H17C 109.5 ?
H17A C17 H17C 109.5 ?
H17B C17 H17C 109.5 ?
C15 C18 H18A 109.5 ?
C15 C18 H18B 109.5 ?
H18A C18 H18B 109.5 ?
C15 C18 H18C 109.5 ?
H18A C18 H18C 109.5 ?
H18B C18 H18C 109.5 ?
C8 N1 C10 107.6(5) ?
C8 N1 C7 126.0(5) ?
C10 N1 C7 126.4(4) ?
C8 N2 C9 108.9(5) ?
C8 N2 H2A 125.5 ?
C9 N2 H2A 125.5 ?
C14 N3 C12 107.5(4) ?
C14 N3 C11 126.1(4) ?
C12 N3 C11 126.4(4) ?
C14 N4 C13 108.2(4) ?
C14 N4 H4 125.9 ?
C13 N4 H4 125.9 ?

loop_
_geom_bond_atom_site_label_1
_geom_bond_atom_site_label_2
_geom_bond_distance
_geom_bond_publ_flag
Zn1 Cl2 2.2353(16) y
Zn1 Cl4 2.2400(17) y
Zn1 Cl1 2.2659(15) y
Zn1 Cl3 2.2792(14) y
O1 C1 1.361(5) y
O1 H1 0.8200 ?
C1 C6 1.390(6) ?
C1 C2 1.397(6) ?
C2 C3 1.369(6) ?
C2 C11 1.507(6) ?
C3 C4 1.395(6) ?
C3 H3 0.9300 ?
C4 C5 1.381(6) ?
C4 C15 1.528(7) ?
C5 C6 1.396(6) ?
C5 H5 0.9300 ?
C6 C7 1.509(6) ?
C7 N1 1.467(6) y
C7 H7A 0.9700 ?
C7 H7B 0.9700 ?
C8 N1 1.303(7) ?
C8 N2 1.324(7) ?
C8 H8 0.9300 ?
C9 C10 1.333(8) ?
C9 N2 1.356(8) ?
C9 H9A 0.9300 ?
C10 N1 1.363(6) ?
C10 H10 0.9300 ?
C11 N3 1.477(5) y
C11 H11A 0.9700 ?
C11 H11B 0.9700 ?
C12 C13 1.322(7) ?
C12 N3 1.339(6) ?
C12 H12 0.9300 ?
C13 N4 1.341(7) ?
C13 H13 0.9300 ?
C14 N3 1.299(6) ?
C14 N4 1.317(6) ?
C14 H14 0.9300 ?
C15 C16 1.501(8) ?
C15 C18 1.506(7) ?
C15 C17 1.522(7) ?
C16 H16A 0.9600 ?
C16 H16B 0.9600 ?
C16 H16C 0.9600 ?
C17 H17A 0.9600 ?
C17 H17B 0.9600 ?
C17 H17C 0.9600 ?
C18 H18A 0.9600 ?
C18 H18B 0.9600 ?
C18 H18C 0.9600 ?
N2 H2A 0.8600 ?
N4 H4 0.8600 ?

loop_
_geom_hbond_atom_site_label_D
_geom_hbond_atom_site_label_H
_geom_hbond_atom_site_label_A
_geom_hbond_site_symmetry_A
_geom_hbond_distance_DH
_geom_hbond_distance_HA
_geom_hbond_distance_DA
_geom_hbond_angle_DHA
C14 H14 O1 . 0.93 2.56 3.028(6) 112
C8 H8 Cl2 . 0.93 2.62 3.452(6) 149
O1 H1 Cl1 2_666 0.82 2.44 3.159(4) 148
N2 H2A Cl4 2_766 0.86 2.30 3.144(5) 168
N4 H4 Cl3 1_546 0.86 2.30 3.155(5) 173
C13 H13 Cl4 2_756 0.93 2.80 3.511(6) 134
